data_7714620
loop_
_publ_author_name
'Spahr, Dominik'
'Bayarjargal, Lkhamsuren'
'Bykov, Maxim'
'Br&#xfc;ning, Lukas'
'Reuter, Tim H.'
'Milman, Victor'
'Liermann, Hanns-Peter'
'Winkler, Bj&#xf6;rn'

_publ_section_title
;
 High-pressure synthesis of acentric sodium pyrocarbonate,
 Na<sub>2</sub>[C<sub>2</sub>O<sub>5</sub>].
;
_journal_issue 1
_journal_name_full 'Dalton transactions (Cambridge, England : 2003)'
_journal_page_first 40
_journal_page_last 44
_journal_paper_doi 10.1039/d3dt03673a
_journal_volume 53
_journal_year 2023
_chemical_formula_structural 'Na2 C2 O5'
_chemical_formula_sum 'C2 Na2 O5'
_chemical_formula_weight 150
_space_group_IT_number 4
_space_group_name_Hall 'P 2yb'
_space_group_name_H-M_alt 'P 1 21 1'
_symmetry_cell_setting monoclinic
_symmetry_Int_Tables_number 4
_symmetry_space_group_name_Hall 'P 2yb'
_symmetry_space_group_name_H-M 'P 1 21 1'
_audit_creation_date 2023-11-26T10:35
_audit_creation_method 'Jana2006 Version: 25/10/2015'
_audit_update_record
;
2023-11-26 deposited with the CCDC.	2023-11-30 downloaded from the CCDC.
;
_cell_angle_alpha 90
_cell_angle_beta 94.990(12)
_cell_angle_gamma 90
_cell_formula_units_Z 2
_cell_length_a 2.9064(8)
_cell_length_b 5.4219(5)
_cell_length_c 9.6871(9)
_cell_measurement_reflns_used 351
_cell_measurement_temperature 293(2)
_cell_measurement_theta_max 16.53
_cell_measurement_theta_min 1.76
_cell_volume 152.07(5)
_computing_cell_refinement 'CrysAlisPro (Rigaku OD, 2023)'
_computing_data_collection 'CrysAlisPro (Rigaku OD, 2023)'
_computing_data_reduction 'CrysAlisPro (Rigaku OD, 2023)'
_computing_molecular_graphics 'DIAMOND Version 3 (Brandenburg and Putz, 2005)'
_computing_publication_material 'Jana2006 (Petricek et al., 2009)'
_computing_structure_refinement 'Jana2006 (Petricek et al., 2009)'
_computing_structure_solution 'SHELXT	 (Sheldrick, 2015)'
_diffrn_ambient_pressure 20000000
_diffrn_ambient_temperature 293(2)
_diffrn_detector 'CCD plate'
_diffrn_detector_type 'Perkin Elmer XRD1621'
_diffrn_measured_fraction_theta_full 0.51
_diffrn_measured_fraction_theta_max 0.37
_diffrn_measurement_device 'four-circle diffractometer'
_diffrn_measurement_device_type 'esperanto-CrysAlisPro-abstract goniometer imported esperanto images'
_diffrn_measurement_method '\w scans'
_diffrn_radiation_monochromator synchrotron
_diffrn_radiation_probe x-ray
_diffrn_radiation_wavelength 0.2906
_diffrn_reflns_av_R_equivalents 0.0202
_diffrn_reflns_av_unetI/netI 0.0893
_diffrn_reflns_limit_h_max 3
_diffrn_reflns_limit_h_min -3
_diffrn_reflns_limit_k_max 8
_diffrn_reflns_limit_k_min -9
_diffrn_reflns_limit_l_max 13
_diffrn_reflns_limit_l_min -16
_diffrn_reflns_number 714
_diffrn_reflns_theta_full 11.66
_diffrn_reflns_theta_max 16.64
_diffrn_reflns_theta_min 1.76
_diffrn_source synchrotron
_exptl_absorpt_coefficient_mu 0.091
_exptl_absorpt_correction_T_max 1
_exptl_absorpt_correction_T_min 0.112
_exptl_absorpt_correction_type multi-scan
_exptl_absorpt_process_details
;
CrysAlisPro 1.171.41.122a (Rigaku Oxford Diffraction, 2021)
Empirical absorption correction using spherical harmonics,
implemented in SCALE3 ABSPACK scaling algorithm.
;
_exptl_crystal_colour white
_exptl_crystal_density_diffrn 3.2757
_exptl_crystal_description
'Sub-micrometer crystal synthesized in a diamond anvil cell from a Na2CO3-CO2 solid at 20 GPa and after laser-heating approximately 800-1000 K.'
_exptl_crystal_F_000 148
_exptl_crystal_size_max 0.001
_exptl_crystal_size_mid 0.001
_exptl_crystal_size_min 0.001
_refine_diff_density_max 0.47
_refine_diff_density_min -0.52
_refine_ls_abs_structure_details '  144 of Friedel pairs used in the refinement'
_refine_ls_extinction_method none
_refine_ls_goodness_of_fit_gt 1.47
_refine_ls_goodness_of_fit_ref 1.47
_refine_ls_number_constraints 1
_refine_ls_number_parameters 47
_refine_ls_number_reflns 515
_refine_ls_number_restraints 0
_refine_ls_R_factor_all 0.0601
_refine_ls_R_factor_gt 0.0601
_refine_ls_shift/su_max 0.0003
_refine_ls_shift/su_mean 0.0001
_refine_ls_structure_factor_coef F
_refine_ls_weighting_details w=1/(\s^2^(F)+0.0001F^2^)
_refine_ls_weighting_scheme sigma
_refine_ls_wR_factor_gt 0.0459
_refine_ls_wR_factor_ref 0.0459
_reflns_number_gt 515
_reflns_number_total 710
_reflns_threshold_expression I>2\s(I)
_cod_data_source_file d3dt03673a2.cif
_cod_data_source_block I
_cod_depositor_comments
;
The following automatic conversions were performed:

data item '_diffrn_radiation_probe' value 'X-ray' was changed to
'x-ray' in accordance with the
/home/data/users/saulius/crontab/automatic-downloads/rss-feeds/RSC/lib/dictionaries/cif_core.dic
dictionary named 'cif_core.dic' version 2.4.2 last updated on
2011-04-26.

Automatic conversion script
Id: cif_fix_values 8170 2020-07-09 18:12:32Z antanas 

 Adding full bibliography for 7714620--7714622.cif.
;
_cod_database_code 7714620

loop_
_space_group_symop_id
_space_group_symop_operation_xyz
1 x,y,z
2 -x,y+1/2,-z

loop_
_atom_site_label
_atom_site_type_symbol
_atom_site_fract_x
_atom_site_fract_y
_atom_site_fract_z
_atom_site_adp_type
_atom_site_U_iso_or_equiv
_atom_site_site_symmetry_multiplicity
_atom_site_occupancy
_atom_site_calc_flag
_atom_site_refinement_flags
_atom_site_disorder_assembly
_atom_site_disorder_group
Na1 Na 0.6194(11) 0.4791(3) 0.87795(17) Uani 0.0132(10) 2 1 d . . .
Na2 Na 0.5250(9) 0.2117(3) 0.58312(17) Uani 0.0125(9) 2 1 d . . .
O1 O 0.0938(18) 0.7991(5) 0.8009(3) Uiso 0.0113(5) 2 1 d . . .
O2 O 1.0745(15) 0.2116(5) 0.7742(3) Uiso 0.0109(5) 2 1 d . . .
O3 O 0.4234(19) 0.5750(5) 0.6523(3) Uiso 0.0128(6) 2 1 d . . .
C1 C 0.186(3) 0.7564(6) 0.6629(4) Uiso 0.0108(7) 2 1 d . . .
O4 O 0.0257(17) 0.8996(5) 0.5713(3) Uiso 0.0106(5) 2 1 d . . .
C2 C 0.981(2) 0.0306(6) 0.8474(4) Uiso 0.0116(7) 2 1 d . . .
O5 O 0.812(2) 0.0320(5) 0.9569(3) Uiso 0.0135(6) 2 1 d . . .

loop_
_atom_site_aniso_label
_atom_site_aniso_type_symbol
_atom_site_aniso_U_11
_atom_site_aniso_U_22
_atom_site_aniso_U_33
_atom_site_aniso_U_12
_atom_site_aniso_U_13
_atom_site_aniso_U_23
Na1 Na 0.013(3) 0.0143(9) 0.0128(6) 0.0001(7) 0.0046(8) -0.0004(5)
Na2 Na 0.015(3) 0.0085(8) 0.0147(6) 0.0002(8) 0.0040(7) 0.0006(5)

loop_
_geom_angle_atom_site_label_1
_geom_angle_atom_site_label_2
_geom_angle_atom_site_label_3
_geom_angle_site_symmetry_1
_geom_angle_site_symmetry_2
_geom_angle_site_symmetry_3
_geom_angle
_geom_angle_publ_flag
Na1 Na1 Na1 1_455 . 1_655 180.0(5) ?
Na1 Na1 Na1 1_455 . 2_647 75.94(8) ?
Na1 Na1 Na1 1_455 . 2_657 75.94(8) ?
Na1 Na1 Na2 1_455 . . 89.53(9) ?
Na1 Na1 O1 1_455 . . 52.23(13) ?
Na1 Na1 O1 1_455 . 1_655 127.41(14) ?
Na1 Na1 O2 1_455 . 1_455 49.67(12) ?
Na1 Na1 O2 1_455 . . 128.66(13) ?
Na1 Na1 O3 1_455 . . 80.38(16) ?
Na1 Na1 C1 1_455 . . 67.16(16) ?
Na1 Na1 C2 1_455 . . 113.71(16) ?
Na1 Na1 O5 1_455 . 2_657 49.29(15) ?
Na1 Na1 O5 1_455 . 2_757 133.06(16) ?
Na1 Na1 Na1 1_655 . 2_647 104.06(8) ?
Na1 Na1 Na1 1_655 . 2_657 104.06(8) ?
Na1 Na1 Na2 1_655 . . 90.47(9) ?
Na1 Na1 O1 1_655 . . 127.77(14) ?
Na1 Na1 O1 1_655 . 1_655 52.59(13) ?
Na1 Na1 O2 1_655 . 1_455 130.33(13) ?
Na1 Na1 O2 1_655 . . 51.34(12) ?
Na1 Na1 O3 1_655 . . 99.62(17) ?
Na1 Na1 C1 1_655 . . 112.84(17) ?
Na1 Na1 C2 1_655 . . 66.29(16) ?
Na1 Na1 O5 1_655 . 2_657 130.71(16) ?
Na1 Na1 O5 1_655 . 2_757 46.94(14) ?
Na1 Na1 Na1 2_647 . 2_657 94.14(6) ?
Na1 Na1 Na2 2_647 . . 103.44(6) ?
Na1 Na1 O1 2_647 . . 125.55(16) ?
Na1 Na1 O1 2_647 . 1_655 151.80(14) ?
Na1 Na1 O2 2_647 . 1_455 70.06(9) ?
Na1 Na1 O2 2_647 . . 87.91(9) ?
Na1 Na1 O3 2_647 . . 137.49(13) ?
Na1 Na1 C1 2_647 . . 140.94(18) ?
Na1 Na1 C2 2_647 . . 60.14(11) ?
Na1 Na1 O5 2_647 . 2_657 57.66(9) ?
Na1 Na1 O5 2_647 . 2_757 78.64(11) ?
Na1 Na1 Na2 2_657 . . 153.82(9) ?
Na1 Na1 O1 2_657 . . 61.15(8) ?
Na1 Na1 O1 2_657 . 1_655 79.18(10) ?
Na1 Na1 O2 2_657 . 1_455 125.29(16) ?
Na1 Na1 O2 2_657 . . 154.76(16) ?
Na1 Na1 O3 2_657 . . 113.71(11) ?
Na1 Na1 C1 2_657 . . 89.12(10) ?
Na1 Na1 C2 2_657 . . 146.44(10) ?
Na1 Na1 O5 2_657 . 2_657 43.00(10) ?
Na1 Na1 O5 2_657 . 2_757 67.28(12) ?
Na2 Na1 O1 . . . 92.72(10) ?
Na2 Na1 O1 . . 1_655 93.30(10) ?
Na2 Na1 O2 . . 1_455 47.47(10) ?
Na2 Na1 O2 . . . 47.01(10) ?
Na2 Na1 O3 . . . 41.25(8) ?
Na2 Na1 C1 . . . 65.01(9) ?
Na2 Na1 C2 . . . 59.50(9) ?
Na2 Na1 O5 . . 2_657 136.08(18) ?
Na2 Na1 O5 . . 2_757 134.82(17) ?
O1 Na1 O1 . . 1_655 75.18(16) ?
O1 Na1 O2 . . 1_455 85.67(16) ?
O1 Na1 O2 . . . 135.34(12) ?
O1 Na1 O3 . . . 55.43(13) ?
O1 Na1 C1 . . . 30.34(13) ?
O1 Na1 C2 . . . 150.73(15) ?
O1 Na1 O5 . . 2_657 74.67(16) ?
O1 Na1 O5 . . 2_757 123.25(13) ?
O1 Na1 O2 1_655 . 1_455 135.69(12) ?
O1 Na1 O2 1_655 . . 87.17(16) ?
O1 Na1 O3 1_655 . . 68.55(14) ?
O1 Na1 C1 1_655 . . 66.89(17) ?
O1 Na1 C2 1_655 . . 112.6(2) ?
O1 Na1 O5 1_655 . 2_657 122.13(13) ?
O1 Na1 O5 1_655 . 2_757 73.50(15) ?
O2 Na1 O2 1_455 . . 78.99(15) ?
O2 Na1 O3 1_455 . . 67.67(13) ?
O2 Na1 C1 1_455 . . 76.40(14) ?
O2 Na1 C2 1_455 . . 69.04(17) ?
O2 Na1 O5 1_455 . 2_657 89.15(18) ?
O2 Na1 O5 1_455 . 2_757 146.55(12) ?
O2 Na1 O3 . . . 79.98(14) ?
O2 Na1 C1 . . . 105.01(14) ?
O2 Na1 C2 . . . 27.86(13) ?
O2 Na1 O5 . . 2_657 145.55(13) ?
O2 Na1 O5 . . 2_757 88.59(18) ?
O3 Na1 C1 . . . 25.27(13) ?
O3 Na1 C2 . . . 99.77(13) ?
O3 Na1 O5 . . 2_657 125.2(2) ?
O3 Na1 O5 . . 2_757 140.7(2) ?
C1 Na1 C2 . . . 124.43(12) ?
C1 Na1 O5 . . 2_657 103.36(19) ?
C1 Na1 O5 . . 2_757 137.04(15) ?
C2 Na1 O5 . . 2_657 117.79(14) ?
C2 Na1 O5 . . 2_757 85.53(16) ?
O5 Na1 O5 2_657 . 2_757 83.77(19) ?
Na1 Na2 Na2 . . 1_455 90.47(9) ?
Na1 Na2 Na2 . . 1_655 89.53(9) ?
Na1 Na2 Na2 . . 2_646 147.62(7) ?
Na1 Na2 Na2 . . 2_656 93.61(6) ?
Na1 Na2 O2 . . 1_455 46.26(10) ?
Na1 Na2 O2 . . . 44.95(10) ?
Na1 Na2 O3 . . . 45.21(10) ?
Na1 Na2 O3 . . 2_646 167.51(14) ?
Na1 Na2 C1 . . 1_545 99.14(9) ?
Na1 Na2 C1 . . 2_646 139.99(13) ?
Na1 Na2 O4 . . 1_545 113.34(12) ?
Na1 Na2 O4 . . 1_645 112.52(11) ?
Na1 Na2 O4 . . 2_546 112.13(11) ?
Na1 Na2 O4 . . 2_646 111.71(11) ?
Na2 Na2 Na2 1_455 . 1_655 180.0(5) ?
Na2 Na2 Na2 1_455 . 2_646 89.91(8) ?
Na2 Na2 Na2 1_455 . 2_656 89.91(8) ?
Na2 Na2 O2 1_455 . 1_455 51.43(11) ?
Na2 Na2 O2 1_455 . . 127.92(13) ?
Na2 Na2 O3 1_455 . . 80.36(17) ?
Na2 Na2 O3 1_455 . 2_646 98.29(15) ?
Na2 Na2 C1 1_455 . 1_545 67.83(16) ?
Na2 Na2 C1 1_455 . 2_646 113.71(17) ?
Na2 Na2 O4 1_455 . 1_545 49.65(12) ?
Na2 Na2 O4 1_455 . 1_645 130.82(13) ?
Na2 Na2 O4 1_455 . 2_546 50.83(12) ?
Na2 Na2 O4 1_455 . 2_646 128.50(13) ?
Na2 Na2 Na2 1_655 . 2_646 90.09(8) ?
Na2 Na2 Na2 1_655 . 2_656 90.09(8) ?
Na2 Na2 O2 1_655 . 1_455 128.57(12) ?
Na2 Na2 O2 1_655 . . 52.08(11) ?
Na2 Na2 O3 1_655 . . 99.64(17) ?
Na2 Na2 O3 1_655 . 2_646 81.71(15) ?
Na2 Na2 C1 1_655 . 1_545 112.17(16) ?
Na2 Na2 C1 1_655 . 2_646 66.29(16) ?
Na2 Na2 O4 1_655 . 1_545 130.35(13) ?
Na2 Na2 O4 1_655 . 1_645 49.18(12) ?
Na2 Na2 O4 1_655 . 2_546 129.17(13) ?
Na2 Na2 O4 1_655 . 2_646 51.50(12) ?
Na2 Na2 Na2 2_646 . 2_656 118.77(7) ?
Na2 Na2 O2 2_646 . 1_455 113.39(11) ?
Na2 Na2 O2 2_646 . . 113.74(11) ?
Na2 Na2 O3 2_646 . . 164.67(15) ?
Na2 Na2 O3 2_646 . 2_646 42.01(8) ?
Na2 Na2 C1 2_646 . 1_545 51.61(9) ?
Na2 Na2 C1 2_646 . 2_646 67.47(9) ?
Na2 Na2 O4 2_646 . 1_545 47.04(11) ?
Na2 Na2 O4 2_646 . 1_645 47.57(11) ?
Na2 Na2 O4 2_646 . 2_546 92.84(9) ?
Na2 Na2 O4 2_646 . 2_646 92.99(10) ?
Na2 Na2 O2 2_656 . 1_455 113.41(11) ?
Na2 Na2 O2 2_656 . . 113.76(11) ?
Na2 Na2 O3 2_656 . . 50.01(10) ?
Na2 Na2 O3 2_656 . 2_646 77.60(8) ?
Na2 Na2 C1 2_656 . 1_545 154.24(16) ?
Na2 Na2 C1 2_656 . 2_646 57.09(9) ?
Na2 Na2 O4 2_656 . 1_545 128.84(13) ?
Na2 Na2 O4 2_656 . 1_645 128.67(14) ?
Na2 Na2 O4 2_656 . 2_546 45.29(10) ?
Na2 Na2 O4 2_656 . 2_646 44.92(10) ?
O2 Na2 O2 1_455 . . 76.48(14) ?
O2 Na2 O3 1_455 . . 69.41(14) ?
O2 Na2 O3 1_455 . 2_646 145.63(18) ?
O2 Na2 C1 1_455 . 1_545 63.19(13) ?
O2 Na2 C1 1_455 . 2_646 164.3(2) ?
O2 Na2 O4 1_455 . 1_545 68.67(13) ?
O2 Na2 O4 1_455 . 1_645 116.57(13) ?
O2 Na2 O4 1_455 . 2_546 96.13(16) ?
O2 Na2 O4 1_455 . 2_646 153.29(12) ?
O2 Na2 O3 . . . 81.58(14) ?
O2 Na2 O3 . . 2_646 130.80(19) ?
O2 Na2 C1 . . 1_545 90.81(14) ?
O2 Na2 C1 . . 2_646 118.1(2) ?
O2 Na2 O4 . . 1_545 115.99(13) ?
O2 Na2 O4 . . 1_645 68.80(13) ?
O2 Na2 O4 . . 2_546 153.27(12) ?
O2 Na2 O4 . . 2_646 97.30(16) ?
O3 Na2 O3 . . 2_646 127.47(13) ?
O3 Na2 C1 . . 1_545 132.46(19) ?
O3 Na2 C1 . . 2_646 105.58(14) ?
O3 Na2 O4 . . 1_545 128.1(2) ?
O3 Na2 O4 . . 1_645 146.2(2) ?
O3 Na2 O4 . . 2_546 71.83(14) ?
O3 Na2 O4 . . 2_646 84.05(15) ?
O3 Na2 C1 2_646 . 1_545 92.44(12) ?
O3 Na2 C1 2_646 . 2_646 27.59(14) ?
O3 Na2 O4 2_646 . 1_545 79.15(14) ?
O3 Na2 O4 2_646 . 1_645 68.04(13) ?
O3 Na2 O4 2_646 . 2_546 67.87(14) ?
O3 Na2 O4 2_646 . 2_646 55.81(13) ?
C1 Na2 C1 1_545 . 2_646 119.03(13) ?
C1 Na2 O4 1_545 . 1_545 25.53(15) ?
C1 Na2 O4 1_545 . 1_645 66.00(17) ?
C1 Na2 O4 1_545 . 2_546 108.97(18) ?
C1 Na2 O4 1_545 . 2_646 143.47(14) ?
C1 Na2 O4 2_646 . 1_545 106.53(15) ?
C1 Na2 O4 2_646 . 1_645 76.17(15) ?
C1 Na2 O4 2_646 . 2_546 68.30(18) ?
C1 Na2 O4 2_646 . 2_646 28.37(13) ?
O4 Na2 O4 1_545 . 1_645 81.18(16) ?
O4 Na2 O4 1_545 . 2_546 83.74(15) ?
O4 Na2 O4 1_545 . 2_646 134.89(13) ?
O4 Na2 O4 1_645 . 2_546 135.29(13) ?
O4 Na2 O4 1_645 . 2_646 83.89(15) ?
O4 Na2 O4 2_546 . 2_646 77.67(15) ?
Na1 O1 Na1 1_455 . . 75.18(12) ?
Na1 O1 C1 1_455 . . 110.0(3) ?
Na1 O1 C2 1_455 . 1_465 113.5(4) ?
Na1 O1 C1 . . . 90.5(3) ?
Na1 O1 C2 . . 1_465 136.1(3) ?
C1 O1 C2 . . 1_465 122.0(3) ?
Na1 O2 Na1 . . 1_655 78.99(13) ?
Na1 O2 Na2 . . . 88.05(16) ?
Na1 O2 Na2 . . 1_655 137.41(14) ?
Na1 O2 C2 . . . 94.9(3) ?
Na1 O2 Na2 1_655 . . 137.67(14) ?
Na1 O2 Na2 1_655 . 1_655 86.28(16) ?
Na1 O2 C2 1_655 . . 114.8(3) ?
Na2 O2 Na2 . . 1_655 76.48(11) ?
Na2 O2 C2 . . . 106.3(3) ?
Na2 O2 C2 1_655 . . 127.4(3) ?
Na1 O3 Na2 . . . 93.54(13) ?
Na1 O3 Na2 . . 2_656 161.5(3) ?
Na1 O3 C1 . . . 101.6(3) ?
Na2 O3 Na2 . . 2_656 87.98(13) ?
Na2 O3 C1 . . . 151.8(4) ?
Na2 O3 C1 2_656 . . 85.0(2) ?
Na1 C1 Na2 . . 1_565 122.5(2) ?
Na1 C1 Na2 . . 2_656 118.2(2) ?
Na1 C1 O1 . . . 59.2(2) ?
Na1 C1 O3 . . . 53.1(2) ?
Na1 C1 O4 . . . 173.2(4) ?
Na2 C1 Na2 1_565 . 2_656 71.30(13) ?
Na2 C1 O1 1_565 . . 102.6(2) ?
Na2 C1 O3 1_565 . . 118.5(5) ?
Na2 C1 O4 1_565 . . 50.8(3) ?
Na2 C1 O1 2_656 . . 171.3(5) ?
Na2 C1 O3 2_656 . . 67.4(3) ?
Na2 C1 O4 2_656 . . 62.2(3) ?
O1 C1 O3 . . . 111.8(3) ?
O1 C1 O4 . . . 119.2(4) ?
O3 C1 O4 . . . 129.0(4) ?
Na2 O4 Na2 1_465 . 1_565 81.18(12) ?
Na2 O4 Na2 1_465 . 2_556 87.14(17) ?
Na2 O4 Na2 1_465 . 2_656 140.66(15) ?
Na2 O4 C1 1_465 . . 129.9(3) ?
Na2 O4 Na2 1_565 . 2_556 140.76(15) ?
Na2 O4 Na2 1_565 . 2_656 88.04(18) ?
Na2 O4 C1 1_565 . . 103.7(4) ?
Na2 O4 Na2 2_556 . 2_656 77.67(12) ?
Na2 O4 C1 2_556 . . 112.4(3) ?
Na2 O4 C1 2_656 . . 89.4(3) ?
Na1 C2 O1 . . 1_645 165.4(3) ?
Na1 C2 O2 . . . 57.2(2) ?
Na1 C2 O5 . . . 72.8(2) ?
O1 C2 O2 1_645 . . 117.1(4) ?
O1 C2 O5 1_645 . . 114.7(3) ?
O2 C2 O5 . . . 128.1(4) ?
Na1 O5 Na1 2_647 . 2_747 83.77(14) ?
Na1 O5 C2 2_647 . . 165.3(4) ?
Na1 O5 C2 2_747 . . 107.4(5) ?

loop_
_geom_bond_atom_site_label_1
_geom_bond_atom_site_label_2
_geom_bond_site_symmetry_1
_geom_bond_site_symmetry_2
_geom_bond_distance
_geom_bond_publ_flag
Na1 O1 . . 2.388(5) ?
Na1 O1 . 1_655 2.377(5) ?
Na1 O2 . 1_455 2.312(4) ?
Na1 O2 . . 2.257(4) ?
Na1 O3 . . 2.271(4) ?
Na1 O5 . 2_657 2.136(5) ?
Na1 O5 . 2_757 2.216(5) ?
Na2 O2 . 1_455 2.358(4) ?
Na2 O2 . . 2.337(4) ?
Na2 O3 . . 2.110(3) ?
Na2 O3 . 2_646 2.415(4) ?
Na2 O4 . 1_545 2.226(4) ?
Na2 O4 . 1_645 2.241(4) ?
Na2 O4 . 2_546 2.328(4) ?
Na2 O4 . 2_646 2.307(4) ?
O1 C1 . . 1.405(5) ?
O1 C2 . 1_465 1.383(5) ?
O2 C2 . . 1.255(5) ?
O3 C1 . . 1.212(6) ?
C1 O4 . . 1.239(5) ?
C2 O5 . . 1.206(6) ?
